data_4507132
loop_
_publ_author_name
'Bolla, Geetha'
'Nangia, Ashwini'

_publ_section_title
;
 Clofazimine Mesylate: A High Solubility Stable Salt
;
_journal_issue 12
_journal_name_full 'Crystal Growth &amp; Design'
_journal_page_first 6250
_journal_paper_doi 10.1021/cg301463z
_journal_volume 12
_journal_year 2012
_chemical_formula_sum 'C28 H26 Cl2 N4 O3 S'
_chemical_formula_weight 569.49
_chemical_name_systematic
; 
 ? 
;
_space_group_IT_number 14
_symmetry_cell_setting monoclinic
_symmetry_space_group_name_Hall '-P 2yn'
_symmetry_space_group_name_H-M 'P 1 21/n 1'
_atom_sites_solution_hydrogens geom
_atom_sites_solution_primary direct
_atom_sites_solution_secondary difmap
_audit_creation_method SHELXL-97
_cell_angle_alpha 90.00
_cell_angle_beta 103.028(4)
_cell_angle_gamma 90.00
_cell_formula_units_Z 4
_cell_length_a 10.0229(18)
_cell_length_b 17.772(3)
_cell_length_c 15.592(3)
_cell_measurement_reflns_used 2099
_cell_measurement_temperature 100(2)
_cell_measurement_theta_max 21.60
_cell_measurement_theta_min 2.21
_cell_volume 2705.9(8)
_computing_structure_refinement 'SHELXL-97 (Sheldrick, 1997)'
_computing_structure_solution 'SHELXS-97 (Sheldrick, 1990)'
_diffrn_ambient_temperature 100(2)
_diffrn_measured_fraction_theta_full 1.000
_diffrn_measured_fraction_theta_max 1.000
_diffrn_measurement_device_type 'CCD area detector'
_diffrn_measurement_method 'phi and omega scans'
_diffrn_radiation_monochromator graphite
_diffrn_radiation_source 'fine-focus sealed tube'
_diffrn_radiation_type MoK\a
_diffrn_radiation_wavelength 0.71073
_diffrn_reflns_av_R_equivalents 0.0937
_diffrn_reflns_av_sigmaI/netI 0.0725
_diffrn_reflns_limit_h_max 12
_diffrn_reflns_limit_h_min -12
_diffrn_reflns_limit_k_max 22
_diffrn_reflns_limit_k_min -22
_diffrn_reflns_limit_l_max 19
_diffrn_reflns_limit_l_min -19
_diffrn_reflns_number 28661
_diffrn_reflns_theta_full 26.37
_diffrn_reflns_theta_max 26.37
_diffrn_reflns_theta_min 1.76
_exptl_absorpt_coefficient_mu 0.355
_exptl_absorpt_correction_T_max 999
_exptl_absorpt_correction_T_min 0.8
_exptl_absorpt_correction_type multi-scan
_exptl_absorpt_process_details SADABS
_exptl_crystal_colour brownish
_exptl_crystal_density_diffrn 1.398
_exptl_crystal_density_method 'not measured'
_exptl_crystal_description plate
_exptl_crystal_F_000 1184
_exptl_crystal_size_max 0.24
_exptl_crystal_size_mid 0.24
_exptl_crystal_size_min 0.20
_refine_diff_density_max 0.443
_refine_diff_density_min -0.396
_refine_diff_density_rms 0.075
_refine_ls_extinction_method none
_refine_ls_goodness_of_fit_ref 1.139
_refine_ls_hydrogen_treatment mixed
_refine_ls_matrix_type full
_refine_ls_number_parameters 360
_refine_ls_number_reflns 5549
_refine_ls_number_restraints 0
_refine_ls_restrained_S_all 1.139
_refine_ls_R_factor_all 0.0986
_refine_ls_R_factor_gt 0.0715
_refine_ls_shift/su_max 0.001
_refine_ls_shift/su_mean 0.000
_refine_ls_structure_factor_coef Fsqd
_refine_ls_weighting_details 'calc w=1/[\s^2^(Fo^2^)+(0.0420P)^2^+2.2428P] where P=(Fo^2^+2Fc^2^)/3'
_refine_ls_weighting_scheme calc
_refine_ls_wR_factor_gt 0.1278
_refine_ls_wR_factor_ref 0.1381
_reflns_number_gt 4299
_reflns_number_total 5549
_reflns_threshold_expression >2sigma(I)
_cod_data_source_file cg301463z_si_009.cif
_cod_data_source_block CFZ-MSA
_cod_depositor_comments
;
The following automatic conversions were performed:

'_symmetry_cell_setting' value 'Monoclinic' changed to 'monoclinic'
according to /home/saulius/struct/CIF-dictionaries/cif_core.dic
dictionary named 'cif_core.dic' version 2.4.2 from 2011-04-26.

Automatic conversion script
Id: cif_fix_values 1891 2012-01-12 08:04:46Z andrius 
;
_cod_original_cell_volume 2705.8(9)
_cod_original_sg_symbol_H-M P2(1)/n
_cod_database_code 4507132

loop_
_symmetry_equiv_pos_as_xyz
'x, y, z'
'-x+1/2, y+1/2, -z+1/2'
'-x, -y, -z'
'x-1/2, -y-1/2, z-1/2'

loop_
_atom_site_label
_atom_site_type_symbol
_atom_site_fract_x
_atom_site_fract_y
_atom_site_fract_z
_atom_site_U_iso_or_equiv
_atom_site_adp_type
_atom_site_occupancy
_atom_site_symmetry_multiplicity
_atom_site_calc_flag
_atom_site_refinement_flags
S1 S 0.07528(8) 0.24911(5) 0.25490(5) 0.0169(2) Uani 1 1 d .
Cl2 Cl 0.34516(10) -0.07237(6) 1.55801(5) 0.0294(3) Uani 0.976(4) 1 d P
Cl1 Cl 0.03122(9) 0.12092(5) 0.54209(5) 0.0256(3) Uani 0.980(4) 1 d P
N1 N 0.0629(3) 0.12122(15) 1.04404(18) 0.0178(6) Uani 1 1 d .
O2 O 0.0385(2) 0.17776(12) 0.20686(14) 0.0211(5) Uani 1 1 d .
N2 N 0.2036(3) 0.05383(16) 1.19797(17) 0.0185(6) Uani 1 1 d .
N4 N 0.2985(3) -0.03206(15) 0.87365(16) 0.0171(6) Uani 1 1 d .
O3 O 0.2224(2) 0.25774(13) 0.28372(15) 0.0260(6) Uani 1 1 d .
C12 C 0.1715(3) 0.04214(18) 0.9571(2) 0.0168(7) Uani 1 1 d .
H12 H 0.1169 0.0625 0.9044 0.020 Uiso 1 1 calc R
C10 C 0.2301(3) 0.03049(18) 1.1203(2) 0.0161(7) Uani 1 1 d .
N3 N 0.4453(3) -0.09675(15) 1.02974(17) 0.0166(6) Uani 1 1 d .
C6 C 0.3962(3) -0.08640(18) 0.8702(2) 0.0186(7) Uani 1 1 d .
C11 C 0.1508(3) 0.06674(18) 1.0385(2) 0.0150(7) Uani 1 1 d .
O1 O 0.0065(3) 0.31289(13) 0.20786(16) 0.0294(6) Uani 1 1 d .
C19 C 0.2303(3) 0.00606(19) 0.7926(2) 0.0178(7) Uani 1 1 d .
C13 C 0.2508(3) 0.02050(18) 1.2825(2) 0.0164(7) Uani 1 1 d .
C9 C 0.3244(3) -0.02342(17) 1.1132(2) 0.0154(7) Uani 1 1 d .
H9 H 0.3751 -0.0466 1.1653 0.018 Uiso 1 1 calc R
C5 C 0.4675(3) -0.11843(19) 0.9497(2) 0.0195(7) Uani 1 1 d .
C7 C 0.2692(3) -0.01092(18) 0.9520(2) 0.0159(7) Uani 1 1 d .
C20 C 0.1169(3) -0.02673(18) 0.7394(2) 0.0176(7) Uani 1 1 d .
H20 H 0.0815 -0.0729 0.7555 0.021 Uiso 1 1 calc R
C21 C 0.0555(3) 0.00944(19) 0.6614(2) 0.0197(7) Uani 1 1 d .
H21 H -0.0229 -0.0118 0.6232 0.024 Uiso 1 1 calc R
C15 C 0.3071(3) 0.0412(2) 1.4392(2) 0.0216(8) Uani 1 1 d .
H15 H 0.3241 0.0743 1.4883 0.026 Uiso 1 1 calc R
C23 C 0.2236(4) 0.1086(2) 0.6934(2) 0.0221(8) Uani 1 1 d .
H23 H 0.2592 0.1547 0.6770 0.027 Uiso 1 1 calc R
C14 C 0.2771(3) 0.06960(19) 1.3544(2) 0.0188(7) Uani 1 1 d .
H14 H 0.2743 0.1225 1.3451 0.023 Uiso 1 1 calc R
C4 C 0.5668(3) -0.17418(18) 0.9472(2) 0.0197(8) Uani 1 1 d .
H4 H 0.6153 -0.1965 1.0005 0.024 Uiso 1 1 calc R
C25 C -0.0223(4) 0.1624(2) 0.9692(2) 0.0216(8) Uani 1 1 d .
C22 C 0.1091(3) 0.07601(19) 0.6400(2) 0.0200(8) Uani 1 1 d .
C17 C 0.2900(3) -0.0844(2) 1.3808(2) 0.0229(8) Uani 1 1 d .
H17 H 0.2962 -0.1372 1.3902 0.027 Uiso 1 1 calc R
C2 C 0.5235(4) -0.16255(19) 0.7907(2) 0.0228(8) Uani 1 1 d .
H2 H 0.5442 -0.1773 0.7366 0.027 Uiso 1 1 calc R
C18 C 0.2585(3) -0.05644(19) 1.2962(2) 0.0201(8) Uani 1 1 d .
H18 H 0.2422 -0.0899 1.2474 0.024 Uiso 1 1 calc R
C24 C 0.2853(4) 0.07275(19) 0.7712(2) 0.0215(8) Uani 1 1 d .
H24 H 0.3642 0.0937 0.8091 0.026 Uiso 1 1 calc R
C3 C 0.5940(4) -0.19647(19) 0.8688(2) 0.0222(8) Uani 1 1 d .
H3 H 0.6601 -0.2345 0.8675 0.027 Uiso 1 1 calc R
C27 C -0.1313(4) 0.2055(2) 1.0026(2) 0.0284(9) Uani 1 1 d .
H27A H -0.1816 0.1708 1.0326 0.043 Uiso 1 1 calc R
H27B H -0.1950 0.2290 0.9528 0.043 Uiso 1 1 calc R
H27C H -0.0877 0.2446 1.0438 0.043 Uiso 1 1 calc R
C8 C 0.3494(3) -0.04595(17) 1.0309(2) 0.0148(7) Uani 1 1 d .
C16 C 0.3122(3) -0.0362(2) 1.4515(2) 0.0214(8) Uani 1 1 d .
C28 C 0.0110(4) 0.2380(2) 0.3502(2) 0.0287(9) Uani 1 1 d .
H28A H 0.0298 0.2836 0.3863 0.043 Uiso 1 1 calc R
H28B H 0.0554 0.1948 0.3840 0.043 Uiso 1 1 calc R
H28C H -0.0881 0.2295 0.3334 0.043 Uiso 1 1 calc R
C1 C 0.4262(4) -0.10895(19) 0.7900(2) 0.0210(8) Uani 1 1 d .
H1 H 0.3791 -0.0871 0.7360 0.025 Uiso 1 1 calc R
C26 C 0.0622(4) 0.2156(2) 0.9266(2) 0.0317(9) Uani 1 1 d .
H26A H 0.1027 0.2546 0.9689 0.048 Uiso 1 1 calc R
H26B H 0.0033 0.2391 0.8748 0.048 Uiso 1 1 calc R
H26C H 0.1353 0.1873 0.9085 0.048 Uiso 1 1 calc R
H1A H 0.055(3) 0.137(2) 1.100(2) 0.027(10) Uiso 1 1 d .
H125 H -0.065(3) 0.1213(18) 0.926(2) 0.015(8) Uiso 1 1 d .
H2A H 0.163(3) 0.0965(19) 1.200(2) 0.011(9) Uiso 1 1 d .

loop_
_atom_site_aniso_label
_atom_site_aniso_U_11
_atom_site_aniso_U_22
_atom_site_aniso_U_33
_atom_site_aniso_U_23
_atom_site_aniso_U_13
_atom_site_aniso_U_12
S1 0.0210(4) 0.0134(4) 0.0177(4) 0.0011(3) 0.0073(3) 0.0015(3)
Cl2 0.0324(6) 0.0439(6) 0.0123(5) 0.0112(4) 0.0061(4) 0.0106(4)
Cl1 0.0289(5) 0.0329(6) 0.0141(5) 0.0079(4) 0.0026(3) 0.0057(4)
N1 0.0215(16) 0.0180(15) 0.0130(14) 0.0011(12) 0.0017(12) 0.0025(12)
O2 0.0295(14) 0.0167(12) 0.0185(12) -0.0021(10) 0.0082(10) 0.0021(10)
N2 0.0268(17) 0.0167(16) 0.0144(14) -0.0001(12) 0.0095(12) 0.0052(13)
N4 0.0240(16) 0.0177(15) 0.0096(13) 0.0008(11) 0.0037(11) -0.0023(12)
O3 0.0216(13) 0.0273(14) 0.0293(14) 0.0015(11) 0.0065(11) 0.0011(11)
C12 0.0244(19) 0.0162(17) 0.0088(16) 0.0050(13) 0.0015(13) 0.0010(14)
C10 0.0217(18) 0.0150(17) 0.0119(16) 0.0008(13) 0.0042(13) -0.0031(14)
N3 0.0194(15) 0.0156(14) 0.0163(14) 0.0001(11) 0.0070(12) 0.0001(12)
C6 0.0230(19) 0.0151(17) 0.0198(17) -0.0021(14) 0.0093(15) -0.0068(14)
C11 0.0152(17) 0.0144(16) 0.0159(16) -0.0001(13) 0.0041(13) -0.0041(14)
O1 0.0326(15) 0.0182(13) 0.0376(15) 0.0068(11) 0.0082(12) 0.0046(11)
C19 0.0220(18) 0.0226(18) 0.0092(16) 0.0011(13) 0.0043(13) 0.0024(15)
C13 0.0160(17) 0.0223(18) 0.0120(16) 0.0022(13) 0.0053(13) 0.0039(14)
C9 0.0200(18) 0.0129(17) 0.0124(16) 0.0043(13) 0.0016(13) 0.0017(14)
C5 0.0255(19) 0.0194(18) 0.0159(17) -0.0005(14) 0.0095(14) -0.0068(15)
C7 0.0224(17) 0.0147(17) 0.0117(16) -0.0018(13) 0.0065(13) -0.0049(14)
C20 0.0224(18) 0.0153(17) 0.0175(17) -0.0040(14) 0.0093(14) -0.0052(14)
C21 0.0184(18) 0.0241(19) 0.0167(17) -0.0043(14) 0.0040(14) -0.0031(15)
C15 0.0171(18) 0.034(2) 0.0134(17) -0.0042(15) 0.0034(14) 0.0017(15)
C23 0.028(2) 0.0220(19) 0.0171(17) 0.0024(14) 0.0075(15) -0.0039(15)
C14 0.0171(18) 0.0204(18) 0.0204(18) -0.0005(14) 0.0073(14) 0.0005(14)
C4 0.0254(19) 0.0169(18) 0.0195(18) 0.0026(14) 0.0107(15) -0.0001(15)
C25 0.0249(19) 0.0211(19) 0.0168(18) 0.0032(15) 0.0004(15) 0.0074(15)
C22 0.0213(18) 0.027(2) 0.0127(16) 0.0035(14) 0.0049(14) 0.0049(15)
C17 0.026(2) 0.0225(19) 0.0242(19) 0.0070(15) 0.0134(15) 0.0096(15)
C2 0.030(2) 0.0224(19) 0.0195(18) -0.0076(15) 0.0139(16) -0.0054(16)
C18 0.0249(19) 0.0199(18) 0.0175(17) 0.0014(14) 0.0087(14) 0.0051(15)
C24 0.0249(19) 0.0219(19) 0.0159(17) -0.0021(14) 0.0010(14) -0.0091(15)
C3 0.0259(19) 0.0204(19) 0.0233(19) -0.0003(15) 0.0115(15) 0.0012(15)
C27 0.028(2) 0.027(2) 0.026(2) -0.0007(16) -0.0032(16) 0.0085(17)
C8 0.0200(18) 0.0128(16) 0.0122(16) 0.0004(12) 0.0049(13) -0.0040(13)
C16 0.0220(19) 0.032(2) 0.0124(17) 0.0055(15) 0.0081(14) 0.0070(16)
C28 0.043(2) 0.023(2) 0.026(2) -0.0071(16) 0.0194(17) -0.0042(17)
C1 0.029(2) 0.0209(19) 0.0136(17) -0.0015(14) 0.0048(14) -0.0056(15)
C26 0.046(3) 0.021(2) 0.028(2) 0.0119(16) 0.0079(18) 0.0066(18)

loop_
_atom_type_symbol
_atom_type_description
_atom_type_scat_dispersion_real
_atom_type_scat_dispersion_imag
_atom_type_scat_source
C C 0.0033 0.0016 'International Tables Vol C Tables 4.2.6.8 and 6.1.1.4'
H H 0.0000 0.0000 'International Tables Vol C Tables 4.2.6.8 and 6.1.1.4'
N N 0.0061 0.0033 'International Tables Vol C Tables 4.2.6.8 and 6.1.1.4'
O O 0.0106 0.0060 'International Tables Vol C Tables 4.2.6.8 and 6.1.1.4'
S S 0.1246 0.1234 'International Tables Vol C Tables 4.2.6.8 and 6.1.1.4'
Cl Cl 0.1484 0.1585 'International Tables Vol C Tables 4.2.6.8 and 6.1.1.4'

loop_
_geom_angle_atom_site_label_1
_geom_angle_atom_site_label_2
_geom_angle_atom_site_label_3
_geom_angle
O1 S1 O3 114.30(15)
O1 S1 O2 112.46(14)
O3 S1 O2 111.61(14)
O1 S1 C28 107.13(17)
O3 S1 C28 106.90(17)
O2 S1 C28 103.60(15)
C11 N1 C25 125.9(3)
C11 N1 H1A 118(2)
C25 N1 H1A 116(2)
C10 N2 C13 127.3(3)
C10 N2 H2A 119(2)
C13 N2 H2A 113(2)
C7 N4 C6 121.4(3)
C7 N4 C19 119.4(3)
C6 N4 C19 119.2(3)
C7 C12 C11 121.3(3)
C7 C12 H12 119.4
C11 C12 H12 119.4
N2 C10 C9 124.2(3)
N2 C10 C11 117.2(3)
C9 C10 C11 118.6(3)
C8 N3 C5 118.2(3)
N4 C6 C5 118.1(3)
N4 C6 C1 121.8(3)
C5 C6 C1 120.0(3)
N1 C11 C12 121.5(3)
N1 C11 C10 119.7(3)
C12 C11 C10 118.8(3)
C20 C19 C24 122.6(3)
C20 C19 N4 119.2(3)
C24 C19 N4 118.2(3)
C18 C13 C14 120.0(3)
C18 C13 N2 123.3(3)
C14 C13 N2 116.5(3)
C10 C9 C8 122.5(3)
C10 C9 H9 118.8
C8 C9 H9 118.8
N3 C5 C6 122.3(3)
N3 C5 C4 118.9(3)
C6 C5 C4 118.8(3)
N4 C7 C12 122.5(3)
N4 C7 C8 116.7(3)
C12 C7 C8 120.7(3)
C19 C20 C21 118.3(3)
C19 C20 H20 120.8
C21 C20 H20 120.8
C22 C21 C20 119.4(3)
C22 C21 H21 120.3
C20 C21 H21 120.3
C14 C15 C16 119.1(3)
C14 C15 H15 120.4
C16 C15 H15 120.4
C22 C23 C24 118.6(3)
C22 C23 H23 120.7
C24 C23 H23 120.7
C15 C14 C13 120.0(3)
C15 C14 H14 120.0
C13 C14 H14 120.0
C3 C4 C5 120.8(3)
C3 C4 H4 119.6
C5 C4 H4 119.6
N1 C25 C26 112.0(3)
N1 C25 C27 108.2(3)
C26 C25 C27 110.6(3)
N1 C25 H125 104.4(18)
C26 C25 H125 110.5(18)
C27 C25 H125 111.0(18)
C21 C22 C23 122.2(3)
C21 C22 Cl1 119.0(3)
C23 C22 Cl1 118.8(3)
C16 C17 C18 120.2(3)
C16 C17 H17 119.9
C18 C17 H17 119.9
C1 C2 C3 121.9(3)
C1 C2 H2 119.0
C3 C2 H2 119.0
C17 C18 C13 119.8(3)
C17 C18 H18 120.1
C13 C18 H18 120.1
C19 C24 C23 118.9(3)
C19 C24 H24 120.6
C23 C24 H24 120.6
C4 C3 C2 119.3(3)
C4 C3 H3 120.4
C2 C3 H3 120.4
C25 C27 H27A 109.5
C25 C27 H27B 109.5
H27A C27 H27B 109.5
C25 C27 H27C 109.5
H27A C27 H27C 109.5
H27B C27 H27C 109.5
N3 C8 C9 118.9(3)
N3 C8 C7 123.2(3)
C9 C8 C7 118.0(3)
C17 C16 C15 120.9(3)
C17 C16 Cl2 119.7(3)
C15 C16 Cl2 119.4(3)
S1 C28 H28A 109.5
S1 C28 H28B 109.5
H28A C28 H28B 109.5
S1 C28 H28C 109.5
H28A C28 H28C 109.5
H28B C28 H28C 109.5
C2 C1 C6 119.2(3)
C2 C1 H1 120.4
C6 C1 H1 120.4
C25 C26 H26A 109.5
C25 C26 H26B 109.5
H26A C26 H26B 109.5
C25 C26 H26C 109.5
H26A C26 H26C 109.5
H26B C26 H26C 109.5

loop_
_geom_bond_atom_site_label_1
_geom_bond_atom_site_label_2
_geom_bond_distance
S1 O1 1.439(2)
S1 O3 1.449(2)
S1 O2 1.477(2)
S1 C28 1.759(3)
Cl2 C16 1.742(3)
Cl1 C22 1.743(3)
N1 C11 1.324(4)
N1 C25 1.476(4)
N1 H1A 0.94(4)
N2 C10 1.362(4)
N2 C13 1.425(4)
N2 H2A 0.86(3)
N4 C7 1.371(4)
N4 C6 1.385(4)
N4 C19 1.461(4)
C12 C7 1.375(4)
C12 C11 1.402(4)
C12 H12 0.9500
C10 C9 1.368(4)
C10 C11 1.488(4)
N3 C8 1.322(4)
N3 C5 1.371(4)
C6 C5 1.405(5)
C6 C1 1.409(4)
C19 C20 1.377(4)
C19 C24 1.380(4)
C13 C18 1.383(5)
C13 C14 1.398(4)
C9 C8 1.419(4)
C9 H9 0.9500
C5 C4 1.411(5)
C7 C8 1.450(4)
C20 C21 1.391(4)
C20 H20 0.9500
C21 C22 1.371(5)
C21 H21 0.9500
C15 C14 1.382(4)
C15 C16 1.388(5)
C15 H15 0.9500
C23 C22 1.384(5)
C23 C24 1.387(4)
C23 H23 0.9500
C14 H14 0.9500
C4 C3 1.369(4)
C4 H4 0.9500
C25 C26 1.519(5)
C25 C27 1.519(5)
C25 H125 1.02(3)
C17 C16 1.375(5)
C17 C18 1.378(4)
C17 H17 0.9500
C2 C1 1.362(5)
C2 C3 1.399(5)
C2 H2 0.9500
C18 H18 0.9500
C24 H24 0.9500
C3 H3 0.9500
C27 H27A 0.9800
C27 H27B 0.9800
C27 H27C 0.9800
C28 H28A 0.9800
C28 H28B 0.9800
C28 H28C 0.9800
C1 H1 0.9500
C26 H26A 0.9800
C26 H26B 0.9800
C26 H26C 0.9800
